data_1541213
loop_
_publ_author_name
'Mautner, F.A.'
'Krischner, H.'

_publ_section_title
;
 Verfeinerung der Kristallstruktur des Dicaesium-TetraazidoZinkates
 Cs2Zn(N3) und die Kristallstrukturen komplexer Zinkazide.
;
_journal_name_full
;
Monatshefte fuer Chemie und verwandte Teile anderer Wissenschaften (109,1978-)
;
_journal_page_first 91
_journal_page_last 97
_journal_volume 121
_journal_year 1990
_chemical_formula_sum 'Cs2 N12 Zn'
_chemical_name_systematic 'Cs2 Zn (N3)4'
_space_group_IT_number 29
_symmetry_space_group_name_Hall 'P 2c -2ac'
_symmetry_space_group_name_H-M 'P c a 21'
_cell_angle_alpha 90
_cell_angle_beta 90
_cell_angle_gamma 90
_cell_formula_units_Z 4
_cell_length_a 21.88
_cell_length_b 6.762
_cell_length_c 7.426
_cell_volume 1098.696
_citation_journal_id_ASTM MOCMB7
_cod_data_source_file Mautner_MOCMB7_1990_1876.cif
_cod_data_source_block Cs2N12Zn1
_cod_original_formula_sum 'Cs2 N12 Zn1'
_cod_database_code 1541213

loop_
_symmetry_equiv_pos_as_xyz
x,y,z
-x,-y,z+1/2
-x+1/2,y,z+1/2
x+1/2,-y,z

loop_
_atom_site_label
_atom_site_type_symbol
_atom_site_fract_x
_atom_site_fract_y
_atom_site_fract_z
_atom_site_occupancy
_atom_site_U_iso_or_equiv
Cs2 Cs+1 0.0149 0.3226 0.3895 1 0.0
N2 N 0.1356 0.492 0.611 1 0.0
N4 N 0.2072 0.961 0.757 1 0.0
N1 N 0.1081 0.636 0.644 1 0.0
Zn1 Zn+2 0.1312 0.9274 0.6206 1 0.0
Cs1 Cs+1 0.1945 0.3065 0.1133 1 0.0
N6 N 0.2507 0.674 0.881 1 0.0
N10 N 0.0587 0.053 0.723 1 0.0
N5 N 0.2287 0.813 0.826 1 0.0
N11 N 0.0564 0.16 0.858 1 0.0
N7 N 0.1229 0.963 0.359 1 0.0
N9 N 0.0958 0.69 0.172 1 0.0
N8 N 0.1074 0.823 0.267 1 0.0
N3 N 0.1598 0.347 0.583 1 0.0
N12 N 0.0518 0.264 0.982 1 0.0
